data_4134512
loop_
_publ_author_name
'Hancock, Justin C.'
'Nisbet, Matthew L.'
'Zhang, Weiguo'
'Halasyamani, P. Shiv'
'Poeppelmeier, Kenneth R.'

_publ_section_title
;
 Periodic Tendril Perversion and Helices in the
 AMoO<sub>2</sub>F<sub>3</sub> (A = K, Rb, NH<sub>4</sub>, Tl) Family.
;
_journal_issue 13
_journal_name_full 'Journal of the American Chemical Society'
_journal_page_first 6375
_journal_page_last 6380
_journal_paper_doi 10.1021/jacs.0c01218
_journal_volume 142
_journal_year 2020
_chemical_formula_moiety '0.07(F42 Mo14 O28), N'
_chemical_formula_sum 'F3 Mo N O2'
_chemical_formula_weight 198.95
_space_group_crystal_system monoclinic
_space_group_IT_number 15
_space_group_name_Hall '-C 2yc'
_space_group_name_H-M_alt 'C 1 2/c 1'
_audit_creation_date 2019-12-17
_audit_creation_method
;
Olex2 1.2
(compiled 2018.05.29 svn.r3508 for OlexSys, GUI svn.r5506)
;
_cell_angle_alpha 90
_cell_angle_beta 95.0730(10)
_cell_angle_gamma 90
_cell_formula_units_Z 28
_cell_length_a 8.47740(10)
_cell_length_b 13.39660(10)
_cell_length_c 28.4385(3)
_cell_measurement_reflns_used 30600
_cell_measurement_temperature 200.01(10)
_cell_measurement_theta_max 38.1520
_cell_measurement_theta_min 2.1720
_cell_volume 3217.06(6)
_computing_cell_refinement 'CrysAlisPro 1.171.40.68a (Rigaku OD, 2019)'
_computing_data_collection 'CrysAlisPro 1.171.40.68a (Rigaku OD, 2019)'
_computing_data_reduction 'CrysAlisPro 1.171.40.68a (Rigaku OD, 2019)'
_computing_molecular_graphics 'Olex2 (Dolomanov et al., 2009)'
_computing_publication_material 'Olex2 (Dolomanov et al., 2009)'
_computing_structure_refinement 'XL (Sheldrick, 2008)'
_computing_structure_solution 'ShelXT (Sheldrick, 2015)'
_diffrn_ambient_environment N~2~
_diffrn_ambient_temperature 200.01(10)
_diffrn_detector 'Hybrid Pixel Array Detector'
_diffrn_detector_area_resol_mean 10.0000
_diffrn_detector_type HyPix
_diffrn_measured_fraction_theta_full 0.999
_diffrn_measured_fraction_theta_max 0.949
_diffrn_measurement_details
;
List of Runs (angles in degrees, time in seconds):

  # Type    Start    End  Width  t~exp~   \w     \q     \k     \f   Frames
--------------------------------------------------------------------------
  1  \w    -60.00 -23.00   0.50    1.25    --  -25.33 102.00  39.00   74
  2  \w    -48.00  12.00   0.50    1.25    --   24.71 -37.00  30.00  120
  3  \w    -48.00  -4.00   0.50    1.25    --  -25.33 -77.00 -60.00   88
  4  \w    -98.00  -4.00   0.50    1.25    --  -25.33 -77.00   0.00  188
  5  \w    -98.00 -56.00   0.50    1.25    --  -25.33 -77.00 -60.00   84
  6  \w    -98.00 -13.00   0.50    1.25    --  -25.33 -19.00-180.00  170
  7  \w     42.00  67.00   0.50    1.25    --   24.71 178.00 -90.00   50
  8  \w    -49.00   5.00   0.50    1.25    --   24.71 -19.00 -30.00  108
  9  \w     -6.00  46.00   0.50    1.25    --   24.71 -99.00 120.00  104
 10  \w     72.00  97.00   0.50    1.25    --   24.71-178.00  60.00   50
 11  \w     40.00  66.00   0.50    1.25    --   24.71-178.00  60.00   52
 12  \w    -14.00  53.00   0.50    1.25    --   24.71-102.00 -63.00  134
 13  \w    -83.00 -43.00   0.50    1.25    --  -25.33-178.00  90.00   80
 14  \w    -82.00 -51.00   0.50    1.25    --  -25.33-178.00-150.00   62
;
_diffrn_measurement_device 'four-circle diffractometer'
_diffrn_measurement_device_type 'XtaLAB Synergy, Single source at offset/far, HyPix'
_diffrn_measurement_method '\w scans'
_diffrn_orient_matrix_type 'CrysAlisPro convention (1999,Acta A55,543-557)'
_diffrn_orient_matrix_UB_11 0.0247768000
_diffrn_orient_matrix_UB_12 0.0495231000
_diffrn_orient_matrix_UB_13 -0.0042162000
_diffrn_orient_matrix_UB_21 0.0758269000
_diffrn_orient_matrix_UB_22 -0.0108849000
_diffrn_orient_matrix_UB_23 0.0114212000
_diffrn_orient_matrix_UB_31 0.0262934000
_diffrn_orient_matrix_UB_32 -0.0152279000
_diffrn_orient_matrix_UB_33 -0.0218860000
_diffrn_radiation_monochromator mirror
_diffrn_radiation_probe x-ray
_diffrn_radiation_type MoK\a
_diffrn_radiation_wavelength 0.71073
_diffrn_reflns_av_R_equivalents 0.0280
_diffrn_reflns_av_unetI/netI 0.0180
_diffrn_reflns_Laue_measured_fraction_full 0.999
_diffrn_reflns_Laue_measured_fraction_max 0.949
_diffrn_reflns_limit_h_max 14
_diffrn_reflns_limit_h_min -14
_diffrn_reflns_limit_k_max 22
_diffrn_reflns_limit_k_min -22
_diffrn_reflns_limit_l_max 48
_diffrn_reflns_limit_l_min -47
_diffrn_reflns_number 46287
_diffrn_reflns_point_group_measured_fraction_full 0.999
_diffrn_reflns_point_group_measured_fraction_max 0.949
_diffrn_reflns_theta_full 25.242
_diffrn_reflns_theta_max 38.229
_diffrn_reflns_theta_min 2.851
_diffrn_source 'micro-focus sealed X-ray tube'
_diffrn_source_type 'PhotonJet (Mo) X-ray Source'
_exptl_absorpt_coefficient_mu 2.819
_exptl_absorpt_correction_T_max 1.000
_exptl_absorpt_correction_T_min 0.517
_exptl_absorpt_correction_type gaussian
_exptl_absorpt_process_details
;
CrysAlisPro 1.171.40.68a (Rigaku Oxford Diffraction, 2019)
Numerical absorption correction based on gaussian integration over
			a multifaceted crystal model
Empirical absorption correction using spherical harmonics,
 implemented in SCALE3 ABSPACK scaling algorithm.
;
_exptl_crystal_colour colourless
_exptl_crystal_colour_primary colourless
_exptl_crystal_density_diffrn 2.875
_exptl_crystal_description block
_exptl_crystal_F_000 2576
_exptl_crystal_size_max 0.278
_exptl_crystal_size_mid 0.262
_exptl_crystal_size_min 0.154
_refine_diff_density_max 1.070
_refine_diff_density_min -0.853
_refine_diff_density_rms 0.151
_refine_ls_extinction_coef 0.00211(4)
_refine_ls_extinction_expression Fc^*^=kFc[1+0.001xFc^2^\l^3^/sin(2\q)]^-1/4^
_refine_ls_extinction_method 'SHELXL-2018/3 (Sheldrick 2018)'
_refine_ls_goodness_of_fit_ref 1.116
_refine_ls_hydrogen_treatment undef
_refine_ls_matrix_type full
_refine_ls_number_parameters 225
_refine_ls_number_reflns 8446
_refine_ls_number_restraints 0
_refine_ls_restrained_S_all 1.116
_refine_ls_R_factor_all 0.0227
_refine_ls_R_factor_gt 0.0207
_refine_ls_shift/su_max 0.004
_refine_ls_shift/su_mean 0.000
_refine_ls_structure_factor_coef Fsqd
_refine_ls_weighting_details 'w=1/[\s^2^(Fo^2^)+(0.0196P)^2^+5.0977P] where P=(Fo^2^+2Fc^2^)/3'
_refine_ls_weighting_scheme calc
_refine_ls_wR_factor_gt 0.0502
_refine_ls_wR_factor_ref 0.0510
_reflns_Friedel_coverage 0.000
_reflns_number_gt 7998
_reflns_number_total 8446
_reflns_threshold_expression 'I > 2\s(I)'
_cod_data_source_file ja0c01218_si_003.cif
_cod_data_source_block jch_nh4moo2f3_200k
_cod_depositor_comments 'Adding full bibliography for 4134508--4134512.cif.'
_cod_database_code 4134512
_shelx_shelxl_version_number 2018/3
_chemical_oxdiff_formula 'N H4 Mo O2 F3'
_chemical_oxdiff_usercomment 'clear blocl'
_shelx_space_group_comment
;
The symmetry employed for this shelxl refinement is uniquely defined
by the following loop, which should always be used as a source of
symmetry information in preference to the above space-group names.
They are only intended as comments.
;
_diffrn_oxdiff_digest_frames
;
01f77d3b317cc3245932e75d2189a1720f0136401f0
;
_reflns_odcompleteness_completeness 99.98
_reflns_odcompleteness_iscentric 1
_reflns_odcompleteness_theta 36.23
_olex2_refinement_description
;
;
_olex2_submission_special_instructions 'No special instructions were received'
_oxdiff_exptl_absorpt_empirical_details
;
Empirical correction (ABSPACK) includes:
- Absorption correction using spherical harmonics
- Frame scaling
;
_oxdiff_exptl_absorpt_empirical_full_max 1.237
_oxdiff_exptl_absorpt_empirical_full_min 0.866

loop_
_space_group_symop_operation_xyz
'x, y, z'
'-x, y, -z+1/2'
'x+1/2, y+1/2, z'
'-x+1/2, y+1/2, -z+1/2'
'-x, -y, -z'
'x, -y, z-1/2'
'-x+1/2, -y+1/2, -z'
'x+1/2, -y+1/2, z-1/2'

loop_
_atom_site_label
_atom_site_type_symbol
_atom_site_fract_x
_atom_site_fract_y
_atom_site_fract_z
_atom_site_U_iso_or_equiv
_atom_site_adp_type
_atom_site_occupancy
_atom_site_site_symmetry_order
_atom_site_calc_flag
_atom_site_refinement_flags_posn
_atom_site_refinement_flags_adp
_atom_site_refinement_flags_occupancy
_atom_site_disorder_assembly
_atom_site_disorder_group
Mo1 Mo 0.34070(2) 0.63107(2) 0.46091(2) 0.01271(3) Uani 1 1 d . . . . .
Mo2 Mo 0.55401(2) 0.86580(2) 0.39070(2) 0.01134(3) Uani 1 1 d . . . . .
Mo3 Mo 0.77462(2) 0.64762(2) 0.32414(2) 0.01137(3) Uani 1 1 d . . . . .
Mo4 Mo 0.500000 0.44311(2) 0.250000 0.01158(3) Uani 1 2 d S T P . .
F1 F 0.14889(13) 0.65678(10) 0.42177(4) 0.0342(3) Uani 1 1 d . . . . .
F2 F 0.250000 0.750000 0.500000 0.0679(8) Uani 1 2 d S T P . .
F3 F 0.52694(17) 0.66545(11) 0.49986(5) 0.0437(3) Uani 1 1 d . . . . .
F4 F 0.40268(15) 0.75874(9) 0.42272(4) 0.0323(2) Uani 1 1 d . . . . .
F5 F 0.36839(12) 0.86970(8) 0.34724(4) 0.0245(2) Uani 1 1 d . . . . .
F6 F 0.71201(14) 0.80154(9) 0.43178(4) 0.0294(2) Uani 1 1 d . . . . .
F7 F 0.57949(11) 0.73358(7) 0.34911(3) 0.02081(17) Uani 1 1 d . . . . .
F8 F 0.73651(13) 0.56892(7) 0.37818(3) 0.02311(18) Uani 1 1 d . . . . .
F9 F 0.72166(13) 0.72845(8) 0.26889(3) 0.02324(19) Uani 1 1 d . . . . .
F10 F 0.57113(11) 0.56966(7) 0.29538(3) 0.02123(18) Uani 1 1 d . . . . .
F11 F 0.69780(11) 0.47608(8) 0.22641(3) 0.01991(17) Uani 1 1 d . . . . .
O1 O 0.2661(2) 0.55037(11) 0.49874(5) 0.0364(3) Uani 1 1 d . . . . .
O2 O 0.4232(2) 0.55575(11) 0.42277(6) 0.0394(4) Uani 1 1 d . . . . .
O3 O 0.49798(16) 0.94961(9) 0.43060(4) 0.0252(2) Uani 1 1 d . . . . .
O4 O 0.67336(18) 0.93284(11) 0.35871(5) 0.0324(3) Uani 1 1 d . . . . .
O5 O 0.89975(14) 0.73009(9) 0.35313(4) 0.0226(2) Uani 1 1 d . . . . .
O6 O 0.90254(14) 0.57065(9) 0.29987(4) 0.0227(2) Uani 1 1 d . . . . .
O7 O 0.43121(15) 0.36399(9) 0.20675(4) 0.0237(2) Uani 1 1 d . . . . .
N1 N 0.500000 0.88671(14) 0.250000 0.0191(3) Uani 1 2 d S T P . .
N2 N 0.86615(17) 0.63465(10) 0.47057(5) 0.0210(2) Uani 1 1 d . . . . .
N3 N 0.25796(18) 0.65411(11) 0.32441(5) 0.0230(2) Uani 1 1 d . . . . .
N4 N 0.59273(18) 0.38191(10) 0.39960(5) 0.0220(2) Uani 1 1 d . . . . .

loop_
_atom_site_aniso_label
_atom_site_aniso_U_11
_atom_site_aniso_U_22
_atom_site_aniso_U_33
_atom_site_aniso_U_23
_atom_site_aniso_U_13
_atom_site_aniso_U_12
Mo1 0.01591(5) 0.00899(4) 0.01339(5) -0.00024(3) 0.00217(3) -0.00097(3)
Mo2 0.01362(5) 0.00968(4) 0.01080(4) -0.00005(3) 0.00154(3) -0.00030(3)
Mo3 0.01069(4) 0.01087(4) 0.01244(5) -0.00086(3) 0.00049(3) 0.00010(3)
Mo4 0.01272(6) 0.01241(6) 0.00936(6) 0.000 -0.00035(4) 0.000
F1 0.0188(5) 0.0453(7) 0.0376(6) 0.0168(5) -0.0024(4) 0.0009(5)
F2 0.114(2) 0.0345(10) 0.0642(14) -0.0202(10) 0.0590(15) 0.0065(12)
F3 0.0397(7) 0.0514(8) 0.0363(6) 0.0079(6) -0.0171(5) -0.0222(6)
F4 0.0374(6) 0.0253(5) 0.0360(6) 0.0112(4) 0.0134(5) -0.0081(4)
F5 0.0210(4) 0.0272(5) 0.0239(4) -0.0021(4) -0.0065(3) 0.0067(4)
F6 0.0298(5) 0.0319(5) 0.0241(5) -0.0037(4) -0.0108(4) 0.0125(4)
F7 0.0158(4) 0.0204(4) 0.0262(4) -0.0115(3) 0.0016(3) 0.0028(3)
F8 0.0287(5) 0.0215(4) 0.0193(4) 0.0058(3) 0.0033(3) -0.0017(4)
F9 0.0275(5) 0.0234(4) 0.0185(4) 0.0069(3) 0.0004(3) 0.0040(4)
F10 0.0156(4) 0.0222(4) 0.0258(4) -0.0110(3) 0.0013(3) -0.0034(3)
F11 0.0149(4) 0.0258(4) 0.0198(4) 0.0032(3) 0.0054(3) 0.0037(3)
O1 0.0432(8) 0.0315(7) 0.0340(7) 0.0166(6) -0.0006(6) -0.0174(6)
O2 0.0416(8) 0.0291(7) 0.0489(9) -0.0163(6) 0.0116(7) 0.0119(6)
O3 0.0305(6) 0.0209(5) 0.0243(5) -0.0092(4) 0.0032(4) 0.0050(4)
O4 0.0380(7) 0.0296(7) 0.0313(6) 0.0037(5) 0.0137(6) -0.0142(6)
O5 0.0194(5) 0.0220(5) 0.0256(5) -0.0047(4) -0.0018(4) -0.0071(4)
O6 0.0192(5) 0.0222(5) 0.0270(5) -0.0049(4) 0.0044(4) 0.0059(4)
O7 0.0261(6) 0.0243(5) 0.0195(5) -0.0089(4) -0.0047(4) 0.0012(4)
N1 0.0175(7) 0.0175(7) 0.0218(8) 0.000 -0.0002(6) 0.000
N2 0.0260(6) 0.0171(5) 0.0203(6) 0.0005(4) 0.0038(5) 0.0008(4)
N3 0.0240(6) 0.0258(6) 0.0195(6) -0.0037(5) 0.0031(5) -0.0029(5)
N4 0.0266(6) 0.0165(5) 0.0231(6) -0.0046(4) 0.0027(5) 0.0002(5)

loop_
_atom_type_symbol
_atom_type_description
_atom_type_scat_dispersion_real
_atom_type_scat_dispersion_imag
_atom_type_scat_source
F F 0.0171 0.0103 'International Tables Vol C Tables 4.2.6.8 and 6.1.1.4'
Mo Mo -1.6832 0.6857 'International Tables Vol C Tables 4.2.6.8 and 6.1.1.4'
N N 0.0061 0.0033 'International Tables Vol C Tables 4.2.6.8 and 6.1.1.4'
O O 0.0106 0.0060 'International Tables Vol C Tables 4.2.6.8 and 6.1.1.4'

loop_
_exptl_crystal_face_index_h
_exptl_crystal_face_index_k
_exptl_crystal_face_index_l
_exptl_crystal_face_perp_dist
2 1 2 0.0551
-2 -1 -2 0.0989
-1 0 2 0.0956
0 0 -1 0.1115
0 0 1 0.0945
0 2 1 0.1216
0 -2 -1 0.1174
-1 1 0 0.1038
1 -1 2 0.0932
1 2 -2 0.0854
1 1 1 0.0420

loop_
_geom_angle_atom_site_label_1
_geom_angle_atom_site_label_2
_geom_angle_atom_site_label_3
_geom_angle
_geom_angle_site_symmetry_1
_geom_angle_site_symmetry_3
_geom_angle_publ_flag
F1 Mo1 F2 80.89(4) . . ?
F1 Mo1 F4 78.08(5) . . ?
F3 Mo1 F1 155.65(7) . . ?
F3 Mo1 F2 80.45(5) . . ?
F3 Mo1 F4 82.66(6) . . ?
F4 Mo1 F2 77.31(3) . . ?
O1 Mo1 F1 97.97(7) . . ?
O1 Mo1 F2 88.48(6) . . ?
O1 Mo1 F3 97.04(7) . . ?
O1 Mo1 F4 165.65(7) . . ?
O2 Mo1 F1 96.50(7) . . ?
O2 Mo1 F2 168.32(6) . . ?
O2 Mo1 F3 98.62(8) . . ?
O2 Mo1 F4 91.01(7) . . ?
O2 Mo1 O1 103.18(9) . . ?
F5 Mo2 F4 78.86(5) . . ?
F5 Mo2 F7 77.55(4) . . ?
F6 Mo2 F4 81.60(5) . . ?
F6 Mo2 F5 154.49(5) . . ?
F6 Mo2 F7 82.28(4) . . ?
F7 Mo2 F4 77.24(4) . . ?
O3 Mo2 F4 86.89(6) . . ?
O3 Mo2 F5 98.70(6) . . ?
O3 Mo2 F6 96.44(6) . . ?
O3 Mo2 F7 164.11(6) . . ?
O4 Mo2 F4 169.90(6) . . ?
O4 Mo2 F5 97.82(6) . . ?
O4 Mo2 F6 98.59(7) . . ?
O4 Mo2 F7 92.75(6) . . ?
O4 Mo2 O3 103.09(7) . . ?
F8 Mo3 F7 80.97(4) . . ?
F8 Mo3 F9 156.87(5) . . ?
F8 Mo3 F10 81.31(4) . . ?
F9 Mo3 F7 80.82(4) . . ?
F9 Mo3 F10 80.75(4) . . ?
F10 Mo3 F7 76.77(4) . . ?
O5 Mo3 F7 87.57(5) . . ?
O5 Mo3 F8 96.39(5) . . ?
O5 Mo3 F9 96.95(5) . . ?
O5 Mo3 F10 164.34(5) . . ?
O6 Mo3 F7 170.84(5) . . ?
O6 Mo3 F8 98.75(5) . . ?
O6 Mo3 F9 96.98(5) . . ?
O6 Mo3 F10 94.11(5) . . ?
O6 Mo3 O5 101.55(6) . . ?
F10 Mo4 F10 78.10(6) 2_655 . ?
F11 Mo4 F10 79.81(4) . . ?
F11 Mo4 F10 79.52(4) . 2_655 ?
F11 Mo4 F10 79.81(4) 2_655 2_655 ?
F11 Mo4 F10 79.52(4) 2_655 . ?
F11 Mo4 F11 153.28(6) . 2_655 ?
O7 Mo4 F10 89.85(5) . 2_655 ?
O7 Mo4 F10 89.85(5) 2_655 . ?
O7 Mo4 F10 167.94(5) 2_655 2_655 ?
O7 Mo4 F10 167.94(5) . . ?
O7 Mo4 F11 98.43(5) 2_655 2_655 ?
O7 Mo4 F11 98.26(5) 2_655 . ?
O7 Mo4 F11 98.43(5) . . ?
O7 Mo4 F11 98.26(5) . 2_655 ?
O7 Mo4 O7 102.21(9) . 2_655 ?
Mo1 F2 Mo1 180.0 . 7_566 ?
Mo1 F4 Mo2 158.29(7) . . ?
Mo2 F7 Mo3 136.75(5) . . ?
Mo3 F10 Mo4 141.64(5) . . ?

loop_
_geom_bond_atom_site_label_1
_geom_bond_atom_site_label_2
_geom_bond_distance
_geom_bond_site_symmetry_2
_geom_bond_publ_flag
Mo1 F1 1.9187(11) . ?
Mo1 F2 2.12524(11) . ?
Mo1 F3 1.9033(12) . ?
Mo1 F4 2.1170(10) . ?
Mo1 O1 1.6873(13) . ?
Mo1 O2 1.6788(13) . ?
Mo2 F4 2.1769(10) . ?
Mo2 F5 1.9137(10) . ?
Mo2 F6 1.9035(10) . ?
Mo2 F7 2.1511(9) . ?
Mo2 O3 1.6941(11) . ?
Mo2 O4 1.6794(12) . ?
Mo3 F7 2.1852(9) . ?
Mo3 F8 1.9146(9) . ?
Mo3 F9 1.9284(9) . ?
Mo3 F10 2.1180(9) . ?
Mo3 O5 1.6943(11) . ?
Mo3 O6 1.6876(11) . ?
Mo4 F10 2.1831(9) . ?
Mo4 F10 2.1831(9) 2_655 ?
Mo4 F11 1.9121(9) 2_655 ?
Mo4 F11 1.9121(9) . ?
Mo4 O7 1.6880(11) . ?
Mo4 O7 1.6880(11) 2_655 ?

loop_
_exptl_oxdiff_crystal_face_indexfrac_h
_exptl_oxdiff_crystal_face_indexfrac_k
_exptl_oxdiff_crystal_face_indexfrac_l
_exptl_oxdiff_crystal_face_x
_exptl_oxdiff_crystal_face_y
_exptl_oxdiff_crystal_face_z
1.9981 1.0028 1.9995 0.0907 0.1634 -0.0065
-1.9981 -1.0028 -1.9995 -0.0907 -0.1634 0.0065
-0.9987 -0.0016 1.9963 -0.0332 -0.0529 -0.0699
-0.0001 -0.0000 -0.9991 0.0042 -0.0114 0.0219
0.0001 0.0000 0.9991 -0.0042 0.0114 -0.0219
0.0006 1.9990 0.9948 0.0948 -0.0103 -0.0522
-0.0006 -1.9990 -0.9948 -0.0948 0.0103 0.0522
-0.9986 0.9979 -0.0039 0.0247 -0.0866 -0.0414
0.9987 -0.9978 2.0020 -0.0331 0.1095 -0.0024
0.9993 2.0006 -2.0006 0.1323 0.0311 0.0396
0.9992 1.0012 0.9987 0.0701 0.0763 -0.0108
